data_4088087
loop_
_publ_author_name
'Bienfait, Andr\'e M.'
'Wolf, Benjamin M.'
'T\"ornroos, Karl W.'
'Anwander, Reiner'

_publ_section_title
;
 Ln(II)/Pb(II)--Ln(III)/Pb(0) Redox Approach toward Rare-Earth-Metal
 Half-Sandwich Complexes
;
_journal_issue 24
_journal_name_full Organometallics
_journal_page_first 5734
_journal_paper_doi 10.1021/acs.organomet.5b00837
_journal_volume 34
_journal_year 2015
_chemical_formula_moiety 'C20 H30 Pb'
_chemical_formula_sum 'C20 H30 Pb'
_chemical_formula_weight 477.63
_space_group_crystal_system monoclinic
_space_group_IT_number 14
_space_group_name_Hall '-P 2yn'
_space_group_name_H-M_alt 'P 1 21/n 1'
_atom_sites_solution_hydrogens geom
_audit_creation_method SHELXL-2014/7
_cell_angle_alpha 90
_cell_angle_beta 93.79
_cell_angle_gamma 90
_cell_formula_units_Z 4
_cell_length_a 9.7235(3)
_cell_length_b 13.6123(4)
_cell_length_c 14.3730(5)
_cell_measurement_reflns_used 9785
_cell_measurement_temperature 123(2)
_cell_measurement_theta_max 32.03
_cell_measurement_theta_min 2.46
_cell_volume 1898.24(10)
_computing_cell_refinement 'Bruker SAINT'
_computing_data_collection 'Bruker APEX2'
_computing_data_reduction 'Bruker SAINT'
_computing_molecular_graphics 'Bruker SHELXTL'
_computing_publication_material 'Bruker SHELXTL'
_computing_structure_refinement 'SHELXL-2014/7 (Sheldrick, 2014)'
_computing_structure_solution 'SHELXS-97 (Sheldrick 2008)'
_diffrn_ambient_temperature 123(2)
_diffrn_measured_fraction_theta_full 1.000
_diffrn_measured_fraction_theta_max 1.000
_diffrn_measurement_device_type 'Bruker APEX-II CCD'
_diffrn_measurement_method '\w scans'
_diffrn_radiation_type MoK\a
_diffrn_radiation_wavelength 0.71073
_diffrn_reflns_av_R_equivalents 0.0235
_diffrn_reflns_av_unetI/netI 0.0142
_diffrn_reflns_Laue_measured_fraction_full 1.000
_diffrn_reflns_Laue_measured_fraction_max 1.000
_diffrn_reflns_limit_h_max 14
_diffrn_reflns_limit_h_min -14
_diffrn_reflns_limit_k_max 20
_diffrn_reflns_limit_k_min -20
_diffrn_reflns_limit_l_max 21
_diffrn_reflns_limit_l_min -21
_diffrn_reflns_number 35157
_diffrn_reflns_point_group_measured_fraction_full 1.000
_diffrn_reflns_point_group_measured_fraction_max 1.000
_diffrn_reflns_theta_full 25.242
_diffrn_reflns_theta_max 32.046
_diffrn_reflns_theta_min 2.063
_diffrn_source 'Rotating anode'
_exptl_absorpt_coefficient_mu 8.882
_exptl_absorpt_correction_T_max 0.2435
_exptl_absorpt_correction_T_min 0.0620
_exptl_absorpt_correction_type numerical
_exptl_absorpt_process_details SADABS-2014/3
_exptl_crystal_colour brown
_exptl_crystal_density_diffrn 1.671
_exptl_crystal_description 'flat prism'
_exptl_crystal_F_000 928
_exptl_crystal_size_max 0.450
_exptl_crystal_size_mid 0.286
_exptl_crystal_size_min 0.068
_exptl_transmission_factor_max 0.8598
_exptl_transmission_factor_min 0.2552
_refine_diff_density_max 1.505
_refine_diff_density_min -0.532
_refine_diff_density_rms 0.080
_refine_ls_extinction_method none
_refine_ls_goodness_of_fit_ref 1.076
_refine_ls_hydrogen_treatment constr
_refine_ls_matrix_type full
_refine_ls_number_parameters 200
_refine_ls_number_reflns 6621
_refine_ls_number_restraints 0
_refine_ls_restrained_S_all 1.076
_refine_ls_R_factor_all 0.0135
_refine_ls_R_factor_gt 0.0123
_refine_ls_shift/su_max 0.002
_refine_ls_shift/su_mean 0.000
_refine_ls_structure_factor_coef Fsqd
_refine_ls_weighting_details 'w=1/[\s^2^(Fo^2^)+(0.0136P)^2^+0.8135P] where P=(Fo^2^+2Fc^2^)/3'
_refine_ls_weighting_scheme calc
_refine_ls_wR_factor_gt 0.0311
_refine_ls_wR_factor_ref 0.0315
_reflns_Friedel_coverage 0.000
_reflns_number_gt 6274
_reflns_number_total 6621
_reflns_threshold_expression 'I > 2\s(I)'
_cod_data_source_file om5b00837_si_002.cif
_cod_data_source_block Compound_PbCpstar2
_cod_original_cell_volume 1898.23(10)
_cod_original_sg_symbol_H-M 'P 21/n'
_cod_database_code 4088087
_shelx_shelxl_version_number 2014/7
_shelx_space_group_comment
;
The symmetry employed for this shelxl refinement is uniquely defined
by the following loop, which should always be used as a source of
symmetry information in preference to the above space-group names.
They are only intended as comments.
;
_shelx_estimated_absorpt_t_min 0.108
_shelx_estimated_absorpt_t_max 0.583

loop_
_space_group_symop_operation_xyz
'x, y, z'
'-x+1/2, y+1/2, -z+1/2'
'-x, -y, -z'
'x-1/2, -y-1/2, z-1/2'

loop_
_atom_site_label
_atom_site_type_symbol
_atom_site_fract_x
_atom_site_fract_y
_atom_site_fract_z
_atom_site_U_iso_or_equiv
_atom_site_adp_type
_atom_site_occupancy
_atom_site_site_symmetry_order
_atom_site_calc_flag
_atom_site_refinement_flags_posn
_atom_site_refinement_flags_adp
Pb1 Pb 0.14248(2) 0.93785(2) 0.21515(2) 0.01590(2) Uani 1 1 d . .
C1 C -0.12277(13) 0.88153(10) 0.19851(9) 0.0183(2) Uani 1 1 d . .
C2 C -0.09890(13) 0.91623(10) 0.29168(9) 0.0185(2) Uani 1 1 d . .
C3 C -0.08667(13) 1.02041(9) 0.28817(8) 0.0177(2) Uani 1 1 d . .
C4 C -0.10383(13) 1.05019(9) 0.19361(9) 0.0177(2) Uani 1 1 d . .
C5 C -0.12617(13) 0.96490(10) 0.13835(8) 0.0181(2) Uani 1 1 d . .
C6 C -0.16220(15) 0.96199(13) 0.03534(10) 0.0271(3) Uani 1 1 d . .
H6A H -0.2616 0.9515 0.0239 0.041 Uiso 1 1 calc R U
H6B H -0.1122 0.9081 0.0075 0.041 Uiso 1 1 calc R U
H6C H -0.1364 1.0244 0.0073 0.041 Uiso 1 1 calc R U
C7 C -0.10343(16) 1.15417(11) 0.15833(11) 0.0267(3) Uani 1 1 d . .
H7A H -0.1984 1.1785 0.1505 0.040 Uiso 1 1 calc R U
H7B H -0.0615 1.1561 0.0982 0.040 Uiso 1 1 calc R U
H7C H -0.0502 1.1957 0.2033 0.040 Uiso 1 1 calc R U
C8 C -0.07189(17) 1.08575(12) 0.37242(10) 0.0279(3) Uani 1 1 d . .
H8A H -0.0343 1.1494 0.3548 0.042 Uiso 1 1 calc R U
H8B H -0.0093 1.0550 0.4201 0.042 Uiso 1 1 calc R U
H8C H -0.1624 1.0955 0.3972 0.042 Uiso 1 1 calc R U
C9 C -0.10630(17) 0.85658(12) 0.37896(10) 0.0292(3) Uani 1 1 d . .
H9A H -0.0303 0.8751 0.4237 0.044 Uiso 1 1 calc R U
H9B H -0.0991 0.7866 0.3639 0.044 Uiso 1 1 calc R U
H9C H -0.1943 0.8690 0.4063 0.044 Uiso 1 1 calc R U
C10 C -0.16054(17) 0.77876(11) 0.16877(11) 0.0301(3) Uani 1 1 d . .
H10A H -0.2610 0.7714 0.1656 0.045 Uiso 1 1 calc R U
H10B H -0.1187 0.7320 0.2141 0.045 Uiso 1 1 calc R U
H10C H -0.1266 0.7659 0.1072 0.045 Uiso 1 1 calc R U
C11 C 0.36586(14) 0.86064(11) 0.31706(10) 0.0241(3) Uani 1 1 d . .
C12 C 0.27802(14) 0.78207(10) 0.28457(9) 0.0220(2) Uani 1 1 d . .
C13 C 0.28923(14) 0.77294(9) 0.18651(9) 0.0206(2) Uani 1 1 d . .
C14 C 0.38434(14) 0.84496(10) 0.15927(10) 0.0213(2) Uani 1 1 d . .
C15 C 0.43094(13) 0.89893(10) 0.23934(11) 0.0234(2) Uani 1 1 d . .
C16 C 0.53560(16) 0.98058(13) 0.24207(15) 0.0377(4) Uani 1 1 d . .
H16A H 0.6286 0.9526 0.2490 0.057 Uiso 1 1 calc R U
H16B H 0.5211 1.0239 0.2950 0.057 Uiso 1 1 calc R U
H16C H 0.5252 1.0183 0.1840 0.057 Uiso 1 1 calc R U
C17 C 0.43291(17) 0.85765(13) 0.06254(12) 0.0321(3) Uani 1 1 d . .
H17A H 0.4588 0.9264 0.0533 0.048 Uiso 1 1 calc R U
H17B H 0.3586 0.8395 0.0164 0.048 Uiso 1 1 calc R U
H17C H 0.5130 0.8153 0.0551 0.048 Uiso 1 1 calc R U
C18 C 0.22049(17) 0.69526(12) 0.12520(12) 0.0320(3) Uani 1 1 d . .
H18A H 0.2797 0.6370 0.1248 0.048 Uiso 1 1 calc R U
H18B H 0.2051 0.7206 0.0616 0.048 Uiso 1 1 calc R U
H18C H 0.1319 0.6775 0.1493 0.048 Uiso 1 1 calc R U
C19 C 0.20281(19) 0.71195(12) 0.34380(12) 0.0353(3) Uani 1 1 d . .
H19A H 0.1169 0.6912 0.3100 0.053 Uiso 1 1 calc R U
H19B H 0.1816 0.7446 0.4019 0.053 Uiso 1 1 calc R U
H19C H 0.2608 0.6543 0.3582 0.053 Uiso 1 1 calc R U
C20 C 0.3947(2) 0.89070(15) 0.41703(12) 0.0409(4) Uani 1 1 d . .
H20A H 0.4743 0.8540 0.4441 0.061 Uiso 1 1 calc R U
H20B H 0.3139 0.8764 0.4521 0.061 Uiso 1 1 calc R U
H20C H 0.4145 0.9613 0.4201 0.061 Uiso 1 1 calc R U

loop_
_atom_site_aniso_label
_atom_site_aniso_U_11
_atom_site_aniso_U_22
_atom_site_aniso_U_33
_atom_site_aniso_U_23
_atom_site_aniso_U_13
_atom_site_aniso_U_12
Pb1 0.01207(2) 0.01683(2) 0.01877(3) 0.00211(1) 0.00066(2) 0.00095(1)
C1 0.0152(5) 0.0218(5) 0.0181(5) -0.0017(4) 0.0020(4) -0.0039(4)
C2 0.0163(5) 0.0228(5) 0.0165(5) 0.0012(4) 0.0019(4) -0.0025(4)
C3 0.0148(5) 0.0216(5) 0.0168(5) -0.0019(4) 0.0017(4) 0.0004(4)
C4 0.0132(5) 0.0209(5) 0.0191(5) 0.0014(4) 0.0014(4) 0.0019(4)
C5 0.0131(5) 0.0260(6) 0.0152(5) -0.0003(4) 0.0004(4) -0.0006(4)
C6 0.0204(6) 0.0438(8) 0.0168(6) -0.0005(5) -0.0016(5) 0.0001(6)
C7 0.0258(7) 0.0231(6) 0.0315(7) 0.0060(5) 0.0032(5) 0.0065(5)
C8 0.0321(7) 0.0289(7) 0.0226(6) -0.0076(5) 0.0021(5) 0.0024(6)
C9 0.0351(8) 0.0322(7) 0.0209(6) 0.0065(5) 0.0060(5) -0.0054(6)
C10 0.0317(7) 0.0260(7) 0.0324(7) -0.0058(5) 0.0018(6) -0.0107(6)
C11 0.0218(6) 0.0263(6) 0.0231(6) -0.0013(5) -0.0056(5) 0.0076(5)
C12 0.0224(6) 0.0202(5) 0.0235(6) 0.0048(4) 0.0012(5) 0.0053(4)
C13 0.0198(5) 0.0180(5) 0.0237(6) 0.0000(4) 0.0000(4) 0.0032(4)
C14 0.0179(5) 0.0213(5) 0.0248(6) 0.0014(4) 0.0035(4) 0.0054(4)
C15 0.0137(5) 0.0217(6) 0.0345(7) -0.0016(5) -0.0017(5) 0.0035(4)
C16 0.0170(6) 0.0294(8) 0.0665(12) -0.0077(7) 0.0010(7) -0.0015(5)
C17 0.0303(7) 0.0351(8) 0.0325(7) 0.0062(6) 0.0128(6) 0.0090(6)
C18 0.0312(7) 0.0267(7) 0.0377(8) -0.0097(6) -0.0007(6) -0.0001(6)
C19 0.0420(9) 0.0290(7) 0.0360(8) 0.0142(6) 0.0098(7) 0.0056(6)
C20 0.0437(10) 0.0491(10) 0.0277(8) -0.0080(7) -0.0130(7) 0.0127(8)

loop_
_atom_type_symbol
_atom_type_description
_atom_type_scat_dispersion_real
_atom_type_scat_dispersion_imag
_atom_type_scat_source
C C 0.0033 0.0016 'International Tables Vol C Tables 4.2.6.8 and 6.1.1.4'
H H 0.0000 0.0000 'International Tables Vol C Tables 4.2.6.8 and 6.1.1.4'
Pb Pb -3.3944 10.1111 'International Tables Vol C Tables 4.2.6.8 and 6.1.1.4'

loop_
_exptl_crystal_face_index_h
_exptl_crystal_face_index_k
_exptl_crystal_face_index_l
_exptl_crystal_face_perp_dist
0.00 -1.00 2.00 0.1320
0.00 1.00 -2.00 0.0950
0.00 -1.00 -2.00 0.1400
0.00 1.00 -1.00 0.1210
0.00 0.00 1.00 0.1810
1.00 -3.00 -3.00 0.1500
-1.00 3.00 0.00 0.1520
-1.00 -1.00 0.00 0.0300
1.00 1.00 0.00 0.0340

loop_
_geom_angle_atom_site_label_1
_geom_angle_atom_site_label_2
_geom_angle_atom_site_label_3
_geom_angle
C12 Pb1 C2 100.65(4)
C12 Pb1 C1 104.78(4)
C2 Pb1 C1 30.82(4)
C12 Pb1 C13 30.83(4)
C2 Pb1 C13 117.22(4)
C1 Pb1 C13 105.22(4)
C12 Pb1 C11 30.58(4)
C2 Pb1 C11 115.03(4)
C1 Pb1 C11 131.21(4)
C13 Pb1 C11 50.02(4)
C12 Pb1 C3 125.06(4)
C2 Pb1 C3 30.31(4)
C1 Pb1 C3 49.94(4)
C13 Pb1 C3 147.30(4)
C11 Pb1 C3 125.58(4)
C12 Pb1 C5 132.98(4)
C2 Pb1 C5 49.71(4)
C1 Pb1 C5 30.09(4)
C13 Pb1 C5 122.56(4)
C11 Pb1 C5 161.30(4)
C3 Pb1 C5 48.69(4)
C12 Pb1 C14 49.42(4)
C2 Pb1 C14 146.66(4)
C1 Pb1 C14 131.12(4)
C13 Pb1 C14 29.61(4)
C11 Pb1 C14 48.58(4)
C3 Pb1 C14 173.96(4)
C5 Pb1 C14 136.00(4)
C12 Pb1 C4 149.81(4)
C2 Pb1 C4 49.26(4)
C1 Pb1 C4 49.19(4)
C13 Pb1 C4 151.54(4)
C11 Pb1 C4 153.51(4)
C3 Pb1 C4 29.26(4)
C5 Pb1 C4 29.08(4)
C14 Pb1 C4 156.78(4)
C12 Pb1 C15 49.20(4)
C2 Pb1 C15 144.31(4)
C1 Pb1 C15 152.66(4)
C13 Pb1 C15 48.73(4)
C11 Pb1 C15 29.28(4)
C3 Pb1 C15 147.14(4)
C5 Pb1 C15 163.57(4)
C14 Pb1 C15 28.81(4)
C4 Pb1 C15 158.14(4)
C2 C1 C5 107.58(11)
C2 C1 C10 126.74(12)
C5 C1 C10 125.00(12)
C2 C1 Pb1 74.10(7)
C5 C1 Pb1 79.07(7)
C10 C1 Pb1 120.44(9)
C1 C2 C3 107.80(11)
C1 C2 C9 126.37(13)
C3 C2 C9 125.26(12)
C1 C2 Pb1 75.08(7)
C3 C2 Pb1 78.35(7)
C9 C2 Pb1 119.72(10)
C4 C3 C2 108.29(11)
C4 C3 C8 127.06(12)
C2 C3 C8 124.40(12)
C4 C3 Pb1 78.40(7)
C2 C3 Pb1 71.33(7)
C8 C3 Pb1 120.70(9)
C5 C4 C3 107.91(11)
C5 C4 C7 125.91(12)
C3 C4 C7 126.15(12)
C5 C4 Pb1 73.54(7)
C3 C4 Pb1 72.34(7)
C7 C4 Pb1 121.49(9)
C4 C5 C1 108.42(11)
C4 C5 C6 126.38(13)
C1 C5 C6 124.92(13)
C4 C5 Pb1 77.38(7)
C1 C5 Pb1 70.84(7)
C6 C5 Pb1 122.57(9)
C15 C11 C12 107.81(12)
C15 C11 C20 126.03(15)
C12 C11 C20 125.90(15)
C15 C11 Pb1 79.50(8)
C12 C11 Pb1 71.18(7)
C20 C11 Pb1 119.76(10)
C13 C12 C11 107.78(12)
C13 C12 C19 125.24(14)
C11 C12 C19 126.45(14)
C13 C12 Pb1 76.52(7)
C11 C12 Pb1 78.23(8)
C19 C12 Pb1 118.19(10)
C14 C13 C12 107.82(12)
C14 C13 C18 126.56(13)
C12 C13 C18 125.46(13)
C14 C13 Pb1 80.15(7)
C12 C13 Pb1 72.65(7)
C18 C13 Pb1 116.99(9)
C15 C14 C13 108.27(12)
C15 C14 C17 126.00(14)
C13 C14 C17 125.64(13)
C15 C14 Pb1 76.39(7)
C13 C14 Pb1 70.25(7)
C17 C14 Pb1 121.79(9)
C14 C15 C11 108.31(12)
C14 C15 C16 125.74(15)
C11 C15 C16 125.91(15)
C14 C15 Pb1 74.81(7)
C11 C15 Pb1 71.22(7)
C16 C15 Pb1 121.56(9)

loop_
_geom_bond_atom_site_label_1
_geom_bond_atom_site_label_2
_geom_bond_distance
Pb1 C12 2.6562(13)
Pb1 C2 2.6735(13)
Pb1 C1 2.6862(12)
Pb1 C13 2.7061(13)
Pb1 C11 2.7472(13)
Pb1 C3 2.7638(12)
Pb1 C5 2.7922(12)
Pb1 C14 2.8328(13)
Pb1 C4 2.8412(12)
Pb1 C15 2.8530(13)
C1 C2 1.4243(17)
C1 C5 1.4258(18)
C1 C10 1.5013(19)
C2 C3 1.4243(18)
C2 C9 1.5000(19)
C3 C4 1.4175(17)
C3 C8 1.5017(18)
C4 C5 1.4153(18)
C4 C7 1.5036(19)
C5 C6 1.4992(18)
C11 C15 1.419(2)
C11 C12 1.428(2)
C11 C20 1.502(2)
C12 C13 1.4262(19)
C12 C19 1.501(2)
C13 C14 1.4205(19)
C13 C18 1.504(2)
C14 C15 1.414(2)
C14 C17 1.507(2)
C15 C16 1.506(2)

loop_
_geom_torsion_atom_site_label_1
_geom_torsion_atom_site_label_2
_geom_torsion_atom_site_label_3
_geom_torsion_atom_site_label_4
_geom_torsion
C5 C1 C2 C3 -0.47(14)
C10 C1 C2 C3 -171.35(13)
Pb1 C1 C2 C3 72.25(9)
C5 C1 C2 C9 171.12(13)
C10 C1 C2 C9 0.2(2)
Pb1 C1 C2 C9 -116.16(14)
C5 C1 C2 Pb1 -72.72(9)
C10 C1 C2 Pb1 116.40(14)
C1 C2 C3 C4 0.43(14)
C9 C2 C3 C4 -171.29(13)
Pb1 C2 C3 C4 70.41(9)
C1 C2 C3 C8 175.07(12)
C9 C2 C3 C8 3.4(2)
Pb1 C2 C3 C8 -114.95(13)
C1 C2 C3 Pb1 -69.99(9)
C9 C2 C3 Pb1 118.30(14)
C2 C3 C4 C5 -0.21(14)
C8 C3 C4 C5 -174.67(13)
Pb1 C3 C4 C5 65.46(9)
C2 C3 C4 C7 177.82(12)
C8 C3 C4 C7 3.4(2)
Pb1 C3 C4 C7 -116.51(13)
C2 C3 C4 Pb1 -65.67(9)
C8 C3 C4 Pb1 119.87(13)
C3 C4 C5 C1 -0.08(14)
C7 C4 C5 C1 -178.12(12)
Pb1 C4 C5 C1 64.59(9)
C3 C4 C5 C6 173.99(12)
C7 C4 C5 C6 -4.0(2)
Pb1 C4 C5 C6 -121.34(13)
C3 C4 C5 Pb1 -64.67(9)
C7 C4 C5 Pb1 117.29(13)
C2 C1 C5 C4 0.34(14)
C10 C1 C5 C4 171.42(13)
Pb1 C1 C5 C4 -68.93(9)
C2 C1 C5 C6 -173.83(12)
C10 C1 C5 C6 -2.8(2)
Pb1 C1 C5 C6 116.89(12)
C2 C1 C5 Pb1 69.27(9)
C10 C1 C5 Pb1 -119.65(13)
C15 C11 C12 C13 -0.31(15)
C20 C11 C12 C13 -174.85(14)
Pb1 C11 C12 C13 71.52(9)
C15 C11 C12 C19 171.67(13)
C20 C11 C12 C19 -2.9(2)
Pb1 C11 C12 C19 -116.49(14)
C15 C11 C12 Pb1 -71.84(9)
C20 C11 C12 Pb1 113.63(14)
C11 C12 C13 C14 0.50(15)
C19 C12 C13 C14 -171.60(13)
Pb1 C12 C13 C14 73.22(9)
C11 C12 C13 C18 176.11(13)
C19 C12 C13 C18 4.0(2)
Pb1 C12 C13 C18 -111.18(13)
C11 C12 C13 Pb1 -72.71(9)
C19 C12 C13 Pb1 115.18(14)
C12 C13 C14 C15 -0.51(15)
C18 C13 C14 C15 -176.05(13)
Pb1 C13 C14 C15 67.55(9)
C12 C13 C14 C17 176.39(13)
C18 C13 C14 C17 0.9(2)
Pb1 C13 C14 C17 -115.55(13)
C12 C13 C14 Pb1 -68.06(9)
C18 C13 C14 Pb1 116.40(14)
C13 C14 C15 C11 0.31(15)
C17 C14 C15 C11 -176.57(13)
Pb1 C14 C15 C11 63.82(9)
C13 C14 C15 C16 178.28(13)
C17 C14 C15 C16 1.4(2)
Pb1 C14 C15 C16 -118.21(14)
C13 C14 C15 Pb1 -63.50(9)
C17 C14 C15 Pb1 119.61(13)
C12 C11 C15 C14 0.00(15)
C20 C11 C15 C14 174.53(14)
Pb1 C11 C15 C14 -66.16(9)
C12 C11 C15 C16 -177.96(13)
C20 C11 C15 C16 -3.4(2)
Pb1 C11 C15 C16 115.87(14)
C12 C11 C15 Pb1 66.16(9)
C20 C11 C15 Pb1 -119.31(15)
